data_1534506
loop_
_publ_author_name
'Alda, E.'
'Bazab, B.'
'Arriortua, M.I.'
'Rojo, T.'
'Mesa, J.L.'
'Pizarro, J.L.'

_publ_section_title
;
 A new vanadium(III) fluorophosphate with ferromagnetic interactions, (N
 H4) (V (P O4) F)
;
_journal_name_full 'Journal of Solid State Chemistry'
_journal_page_first 101
_journal_page_last 108
_journal_volume 173
_journal_year 2003
_chemical_formula_sum 'F H4 N O4 P V'
_chemical_name_systematic '(N H4) (V (P O4) F)'
_space_group_IT_number 52
_symmetry_space_group_name_Hall '-P 2a 2bc'
_symmetry_space_group_name_H-M 'P n n a'
_cell_angle_alpha 90
_cell_angle_beta 90
_cell_angle_gamma 90
_cell_formula_units_Z 8
_cell_length_a 12.982
_cell_length_b 10.608
_cell_length_c 6.4789
_cell_volume 892.229
_citation_journal_id_ASTM JSSCBI
_cod_data_source_file Alda_JSSCBI_2003_813.cif
_cod_data_source_block H4F1N1O4P1V1
_cod_original_cell_volume 892.2291
_cod_original_formula_sum 'H4 F1 N1 O4 P1 V1'
_cod_database_code 1534506

loop_
_symmetry_equiv_pos_as_xyz
x,y,z
-x+1/2,-y,z
x,-y+1/2,-z+1/2
-x+1/2,y+1/2,-z+1/2
-x,-y,-z
x-1/2,y,-z
-x,y-1/2,z-1/2
x-1/2,-y-1/2,z-1/2

loop_
_atom_site_label
_atom_site_type_symbol
_atom_site_fract_x
_atom_site_fract_y
_atom_site_fract_z
_atom_site_occupancy
_atom_site_U_iso_or_equiv
N2 N-3 0.1427 0.0574 0.1031 0.5 0.0
F1 F-1 -0.0238 0.8761 0.2208 1 0.0
O1 O-2 -0.0031 0.1368 0.205 1 0.0
O3 O-2 0.1352 0.2211 0.4381 1 0.0
P2 P+5 0.25 0 -0.0793 1 0.0
P1 P+5 0.0675 0.25 0.25 1 0.0
N1 N-3 0.151 0.6796 0.1067 0.5 0.0
V2 V+3 0 0 0 1 0.0
V1 V+3 0.1341 0.25 0.75 1 0.0
O2 O-2 0.154 -0.0212 0.0522 1 0.0
O4 O-2 0.2345 0.115 0.7794 1 0.0
